data_7245436
loop_
_publ_author_name
'Croitor, Lilia'
'Coropceanu, Eduard B.'
'Fonari, Marina S.'

_publ_section_title
;
 Anion--pyridine-n-oxime interplay to control metal--metal separations in
 a series of Cu(ii) coordination polymers
;
_journal_name_full CrystEngComm
_journal_paper_doi 10.1039/D2CE01000C
_journal_year 2022
_chemical_formula_moiety 'C18 H21 Cu N5 O7'
_chemical_formula_sum 'C18 H21 Cu N5 O7'
_chemical_formula_weight 482.94
_space_group_crystal_system orthorhombic
_space_group_IT_number 33
_space_group_name_Hall 'P 2c -2n'
_space_group_name_H-M_alt 'P n a 21'
_atom_sites_solution_hydrogens mixed
_atom_sites_solution_primary direct
_atom_sites_solution_secondary difmap
_audit_creation_method SHELXL-2014/7
_audit_update_record
;
2022-05-23 deposited with the CCDC.	2022-08-15 downloaded from the CCDC.
;
_cell_angle_alpha 90
_cell_angle_beta 90
_cell_angle_gamma 90
_cell_formula_units_Z 4
_cell_length_a 7.5251(3)
_cell_length_b 14.0673(6)
_cell_length_c 20.2503(7)
_cell_measurement_reflns_used 1288
_cell_measurement_temperature 293(2)
_cell_measurement_theta_max 28.9681
_cell_measurement_theta_min 3.0117
_cell_volume 2143.65(15)
_computing_cell_refinement
;
CrysAlisPro, Agilent Technologies,
Version 1.171.35.21b (release 03-02-2012 CrysAlis171 .NET)
(compiled Feb  3 2012,10:37:01)
;
_computing_data_collection
;
CrysAlisPro, Agilent Technologies,
Version 1.171.35.21b (release 03-02-2012 CrysAlis171 .NET)
(compiled Feb  3 2012,10:37:01)
;
_computing_data_reduction
;
CrysAlisPro, Agilent Technologies,
Version 1.171.35.21b (release 03-02-2012 CrysAlis171 .NET)
(compiled Feb  3 2012,10:37:01)
;
_computing_structure_refinement 'SHELXL-2014/7 (Sheldrick, 2014)'
_computing_structure_solution 'SHELXS-2014/7 (Sheldrick, 2014)'
_diffrn_ambient_temperature 293(2)
_diffrn_detector_area_resol_mean 15.9914
_diffrn_measured_fraction_theta_full 0.997
_diffrn_measured_fraction_theta_max 0.997
_diffrn_measurement_device_type 'Xcalibur, Eos'
_diffrn_radiation_monochromator graphite
_diffrn_radiation_source 'Enhance (Mo) X-ray Source'
_diffrn_radiation_type MoK\a
_diffrn_radiation_wavelength 0.71073
_diffrn_reflns_av_R_equivalents 0.0291
_diffrn_reflns_av_unetI/netI 0.0562
_diffrn_reflns_Laue_measured_fraction_full 0.997
_diffrn_reflns_Laue_measured_fraction_max 0.997
_diffrn_reflns_limit_h_max 9
_diffrn_reflns_limit_h_min -8
_diffrn_reflns_limit_k_max 6
_diffrn_reflns_limit_k_min -17
_diffrn_reflns_limit_l_max 24
_diffrn_reflns_limit_l_min -23
_diffrn_reflns_number 4794
_diffrn_reflns_point_group_measured_fraction_full 0.830
_diffrn_reflns_point_group_measured_fraction_max 0.828
_diffrn_reflns_theta_full 25.242
_diffrn_reflns_theta_max 25.498
_diffrn_reflns_theta_min 3.070
_exptl_absorpt_coefficient_mu 1.068
_exptl_absorpt_correction_T_max 1.00000
_exptl_absorpt_correction_T_min 0.95853
_exptl_absorpt_correction_type multi-scan
_exptl_absorpt_process_details
;
CrysAlisPro, Agilent Technologies,
Version 1.171.35.21b (release 03-02-2012 CrysAlis171 .NET)
(compiled Feb  3 2012,10:37:01)
Empirical absorption correction using spherical harmonics,
 implemented in SCALE3 ABSPACK scaling algorithm.
;
_exptl_crystal_colour blue
_exptl_crystal_density_diffrn 1.496
_exptl_crystal_description block
_exptl_crystal_F_000 996
_exptl_crystal_size_max 0.500
_exptl_crystal_size_mid 0.170
_exptl_crystal_size_min 0.120
_refine_diff_density_max 0.304
_refine_diff_density_min -0.250
_refine_diff_density_rms 0.057
_refine_ls_abs_structure_details
;
 Flack x determined using 864 quotients [(I+)-(I-)]/[(I+)+(I-)]
 (Parsons, Flack and Wagner, Acta Cryst. B69 (2013) 249-259).
;
_refine_ls_abs_structure_Flack -0.020(17)
_refine_ls_extinction_method none
_refine_ls_goodness_of_fit_ref 0.995
_refine_ls_hydrogen_treatment mixed
_refine_ls_matrix_type full
_refine_ls_number_parameters 286
_refine_ls_number_reflns 3293
_refine_ls_number_restraints 2
_refine_ls_restrained_S_all 0.995
_refine_ls_R_factor_all 0.0556
_refine_ls_R_factor_gt 0.0416
_refine_ls_shift/su_max 0.005
_refine_ls_shift/su_mean 0.000
_refine_ls_structure_factor_coef Fsqd
_refine_ls_weighting_details 'w=1/[\s^2^(Fo^2^)+(0.0485P)^2^] where P=(Fo^2^+2Fc^2^)/3'
_refine_ls_weighting_scheme calc
_refine_ls_wR_factor_gt 0.0915
_refine_ls_wR_factor_ref 0.1000
_reflns_Friedel_coverage 0.613
_reflns_Friedel_fraction_full 0.652
_reflns_Friedel_fraction_max 0.650
_reflns_number_gt 2718
_reflns_number_total 3293
_reflns_threshold_expression 'I > 2\s(I)'
_cod_data_source_file d2ce01000c2.cif
_cod_data_source_block Comp_2_CL_2763
_cod_database_code 7245436
_shelx_shelxl_version_number 2014/7
_shelx_space_group_comment
;
The symmetry employed for this shelxl refinement is uniquely defined
by the following loop, which should always be used as a source of
symmetry information in preference to the above space-group names.
They are only intended as comments.
;
_shelx_estimated_absorpt_t_min 0.617
_shelx_estimated_absorpt_t_max 0.882

loop_
_space_group_symop_operation_xyz
'x, y, z'
'-x, -y, z+1/2'
'x+1/2, -y+1/2, z'
'-x+1/2, y+1/2, z+1/2'

loop_
_atom_site_label
_atom_site_type_symbol
_atom_site_fract_x
_atom_site_fract_y
_atom_site_fract_z
_atom_site_U_iso_or_equiv
_atom_site_adp_type
_atom_site_occupancy
_atom_site_site_symmetry_order
_atom_site_calc_flag
_atom_site_refinement_flags_posn
_atom_site_refinement_flags_adp
_atom_site_refinement_flags_occupancy
_atom_site_disorder_assembly
_atom_site_disorder_group
Cu1 Cu 0.21563(8) 0.39365(4) 0.39232(4) 0.0361(2) Uani 1 1 d . . . . .
O1 O 0.3718(10) 0.1758(5) 0.7675(3) 0.0742(17) Uani 1 1 d D . . . .
H1 H 0.442(14) 0.126(6) 0.768(7) 0.14(6) Uiso 1 1 d D . . . .
O2 O 1.1564(7) 0.6849(4) 0.4634(3) 0.0786(17) Uani 1 1 d . . . . .
H2 H 1.2258 0.6706 0.4930 0.118 Uiso 1 1 calc R U . . .
O3 O 0.0086(5) 0.3109(3) 0.3886(2) 0.0451(9) Uani 1 1 d . . . . .
O4 O -0.1513(7) 0.2136(3) 0.3283(2) 0.0544(12) Uani 1 1 d . . . . .
O5 O 0.1223(6) 0.4733(3) 0.3232(2) 0.0455(11) Uani 1 1 d . . . . .
O6 O -0.0702(7) 0.5102(4) 0.2467(2) 0.0653(15) Uani 1 1 d . . . . .
N1 N 0.2353(6) 0.3568(4) 0.4886(2) 0.0360(12) Uani 1 1 d . . . . .
N2 N 0.3509(9) 0.1905(5) 0.7017(3) 0.0589(17) Uani 1 1 d . . . . .
N3 N 0.4366(6) 0.4744(3) 0.3971(3) 0.0414(11) Uani 1 1 d . . . . .
N4 N 1.0205(7) 0.6200(4) 0.4614(4) 0.0586(17) Uani 1 1 d . . . . .
C1 C 0.2819(8) 0.2682(5) 0.5052(3) 0.0439(16) Uani 1 1 d . . . . .
H1A H 0.3055 0.2246 0.4718 0.053 Uiso 1 1 calc R U . . .
C2 C 0.2962(8) 0.2390(5) 0.5705(3) 0.0423(15) Uani 1 1 d . . . . .
H2A H 0.3287 0.1767 0.5802 0.051 Uiso 1 1 calc R U . . .
C3 C 0.2621(8) 0.3024(5) 0.6208(3) 0.0392(15) Uani 1 1 d . . . . .
C4 C 0.2084(9) 0.3934(5) 0.6038(3) 0.0420(16) Uani 1 1 d . . . . .
H4 H 0.1787 0.4373 0.6363 0.050 Uiso 1 1 calc R U . . .
C5 C 0.1996(9) 0.4179(5) 0.5380(3) 0.0433(16) Uani 1 1 d . . . . .
H5 H 0.1673 0.4797 0.5272 0.052 Uiso 1 1 calc R U . . .
C6 C 0.2838(9) 0.2759(5) 0.6901(3) 0.0447(16) Uani 1 1 d . . . . .
H6 H 0.2521 0.3169 0.7242 0.054 Uiso 1 1 calc R U . . .
C7 C 0.4519(9) 0.5597(5) 0.3685(3) 0.0434(16) Uani 1 1 d . . . . .
H7 H 0.3554 0.5841 0.3453 0.052 Uiso 1 1 calc R U . . .
C8 C 0.6075(9) 0.6137(5) 0.3721(3) 0.0435(17) Uani 1 1 d . . . . .
H8 H 0.6145 0.6719 0.3506 0.052 Uiso 1 1 calc R U . . .
C9 C 0.7490(8) 0.5807(5) 0.4074(3) 0.0416(19) Uani 1 1 d . . . . .
C10 C 0.7340(9) 0.4926(5) 0.4355(4) 0.056(2) Uani 1 1 d . . . . .
H10 H 0.8283 0.4667 0.4591 0.067 Uiso 1 1 calc R U . . .
C11 C 0.5784(9) 0.4428(5) 0.4286(4) 0.057(2) Uani 1 1 d . . . . .
H11 H 0.5723 0.3825 0.4473 0.069 Uiso 1 1 calc R U . . .
C12 C 0.9063(9) 0.6397(5) 0.4160(4) 0.055(2) Uani 1 1 d . . . . .
H12 H 0.9244 0.6918 0.3886 0.066 Uiso 1 1 calc R U . . .
C13 C -0.0629(8) 0.2872(5) 0.3347(3) 0.0400(15) Uani 1 1 d . . . . .
C14 C -0.0409(13) 0.3469(6) 0.2738(4) 0.072(3) Uani 1 1 d . . . . .
H14A H -0.1499 0.3423 0.2484 0.087 Uiso 1 1 calc R U . . .
H14B H 0.0527 0.3187 0.2473 0.087 Uiso 1 1 calc R U . . .
C15 C 0.0018(10) 0.4510(5) 0.2824(3) 0.0441(16) Uani 1 1 d . . . . .
O1K O 1.1669(11) 0.1380(6) 0.0724(4) 0.111(3) Uani 1 1 d . . . . .
N1K N 0.9082(12) 0.1012(6) 0.1219(4) 0.089(3) Uani 1 1 d . . . . .
C1K C 1.0085(18) 0.1308(8) 0.0737(6) 0.095(3) Uani 1 1 d . . . . .
H1K H 0.9494 0.1487 0.0354 0.114 Uiso 1 1 calc R U . . .
C2K C 0.7173(18) 0.0972(14) 0.1155(7) 0.171(8) Uani 1 1 d . . . . .
H2K1 H 0.6636 0.1381 0.1478 0.257 Uiso 1 1 calc R U . . .
H2K2 H 0.6776 0.0331 0.1223 0.257 Uiso 1 1 calc R U . . .
H2K3 H 0.6836 0.1177 0.0720 0.257 Uiso 1 1 calc R U . . .
C3K C 0.9820(16) 0.0725(10) 0.1837(5) 0.116(4) Uani 1 1 d . . . . .
H3K1 H 1.1076 0.0626 0.1788 0.173 Uiso 1 1 calc R U . . .
H3K2 H 0.9268 0.0144 0.1978 0.173 Uiso 1 1 calc R U . . .
H3K3 H 0.9614 0.1211 0.2160 0.173 Uiso 1 1 calc R U . . .

loop_
_atom_site_aniso_label
_atom_site_aniso_U_11
_atom_site_aniso_U_22
_atom_site_aniso_U_33
_atom_site_aniso_U_23
_atom_site_aniso_U_13
_atom_site_aniso_U_12
Cu1 0.0405(3) 0.0335(4) 0.0343(3) 0.0049(4) -0.0028(5) -0.0040(3)
O1 0.101(5) 0.071(4) 0.051(3) 0.009(3) 0.002(3) 0.011(4)
O2 0.057(3) 0.068(4) 0.110(5) 0.012(4) -0.012(3) -0.012(3)
O3 0.054(2) 0.047(2) 0.0339(19) 0.008(3) -0.003(3) -0.0163(19)
O4 0.065(3) 0.044(3) 0.055(3) 0.007(2) -0.007(2) -0.020(3)
O5 0.051(3) 0.035(3) 0.050(2) 0.011(2) -0.014(2) -0.006(2)
O6 0.069(3) 0.059(3) 0.068(3) 0.037(3) -0.027(3) -0.009(3)
N1 0.040(3) 0.033(3) 0.034(3) 0.001(2) 0.000(2) -0.002(2)
N2 0.058(4) 0.078(5) 0.040(3) 0.023(3) -0.007(3) -0.003(4)
N3 0.043(2) 0.030(3) 0.052(3) 0.001(3) -0.003(3) 0.001(2)
N4 0.037(3) 0.051(4) 0.088(5) -0.002(4) -0.005(3) -0.004(3)
C1 0.048(4) 0.042(4) 0.042(3) -0.007(3) 0.007(3) 0.007(3)
C2 0.052(4) 0.030(3) 0.045(3) -0.001(3) 0.004(3) 0.010(3)
C3 0.041(3) 0.043(4) 0.033(3) 0.001(3) -0.004(3) 0.000(3)
C4 0.056(4) 0.034(4) 0.036(3) -0.004(3) -0.002(3) 0.007(3)
C5 0.054(4) 0.031(4) 0.046(4) 0.002(3) -0.009(3) 0.003(3)
C6 0.059(4) 0.044(4) 0.031(3) 0.004(3) -0.004(3) 0.009(3)
C7 0.048(4) 0.038(4) 0.044(3) 0.003(3) -0.003(3) -0.001(3)
C8 0.057(4) 0.034(4) 0.039(4) 0.005(3) 0.003(3) -0.006(3)
C9 0.036(3) 0.033(3) 0.056(6) -0.003(3) 0.006(3) 0.002(2)
C10 0.036(3) 0.048(5) 0.085(5) 0.020(4) -0.010(4) 0.003(3)
C11 0.047(4) 0.040(4) 0.085(5) 0.023(4) -0.009(4) 0.006(3)
C12 0.052(4) 0.039(4) 0.075(5) 0.003(4) 0.006(4) -0.004(3)
C13 0.042(3) 0.039(4) 0.040(4) 0.001(3) 0.004(3) 0.000(3)
C14 0.107(7) 0.057(5) 0.053(4) 0.021(4) -0.038(5) -0.038(5)
C15 0.052(4) 0.041(4) 0.039(3) 0.010(3) 0.003(3) -0.006(3)
O1K 0.090(5) 0.104(6) 0.137(7) 0.008(5) 0.036(5) 0.006(5)
N1K 0.087(6) 0.108(7) 0.073(5) -0.004(5) 0.030(5) -0.004(5)
C1K 0.113(9) 0.082(8) 0.089(7) -0.002(6) 0.005(8) 0.000(7)
C2K 0.118(12) 0.30(3) 0.098(10) 0.014(11) 0.007(9) -0.034(12)
C3K 0.110(9) 0.150(12) 0.086(7) -0.007(8) 0.005(7) 0.010(8)

loop_
_atom_type_symbol
_atom_type_description
_atom_type_scat_dispersion_real
_atom_type_scat_dispersion_imag
_atom_type_scat_source
C C 0.0033 0.0016 'International Tables Vol C Tables 4.2.6.8 and 6.1.1.4'
H H 0.0000 0.0000 'International Tables Vol C Tables 4.2.6.8 and 6.1.1.4'
N N 0.0061 0.0033 'International Tables Vol C Tables 4.2.6.8 and 6.1.1.4'
O O 0.0106 0.0060 'International Tables Vol C Tables 4.2.6.8 and 6.1.1.4'
Cu Cu 0.3201 1.2651 'International Tables Vol C Tables 4.2.6.8 and 6.1.1.4'

loop_
_geom_angle_atom_site_label_1
_geom_angle_atom_site_label_2
_geom_angle_atom_site_label_3
_geom_angle
_geom_angle_site_symmetry_1
_geom_angle_site_symmetry_3
_geom_angle_publ_flag
O5 Cu1 O3 91.59(19) . . ?
O5 Cu1 N3 90.5(2) . . ?
O3 Cu1 N3 177.54(19) . . ?
O5 Cu1 N1 151.2(2) . . ?
O3 Cu1 N1 86.7(2) . . ?
N3 Cu1 N1 92.2(2) . . ?
O5 Cu1 O4 97.7(2) . 3 ?
O3 Cu1 O4 86.14(19) . 3 ?
N3 Cu1 O4 92.2(2) . 3 ?
N1 Cu1 O4 110.80(19) . 3 ?
C13 O3 Cu1 122.2(4) . . ?
C13 O4 Cu1 138.4(4) . 3_455 ?
C15 O5 Cu1 126.3(4) . . ?
C1 N1 C5 117.4(5) . . ?
C1 N1 Cu1 120.0(4) . . ?
C5 N1 Cu1 122.6(4) . . ?
C6 N2 O1 110.9(7) . . ?
C11 N3 C7 116.2(5) . . ?
C11 N3 Cu1 120.0(4) . . ?
C7 N3 Cu1 123.8(4) . . ?
C12 N4 O2 112.0(6) . . ?
N1 C1 C2 122.4(6) . . ?
C3 C2 C1 119.8(6) . . ?
C4 C3 C2 117.9(6) . . ?
C4 C3 C6 120.4(6) . . ?
C2 C3 C6 121.7(6) . . ?
C3 C4 C5 119.0(6) . . ?
N1 C5 C4 123.4(6) . . ?
N2 C6 C3 116.3(6) . . ?
N3 C7 C8 122.5(6) . . ?
C9 C8 C7 119.8(6) . . ?
C8 C9 C10 117.5(6) . . ?
C8 C9 C12 120.2(6) . . ?
C10 C9 C12 122.3(6) . . ?
C9 C10 C11 119.3(6) . . ?
N3 C11 C10 124.6(6) . . ?
N4 C12 C9 120.3(7) . . ?
O4 C13 O3 122.8(6) . . ?
O4 C13 C14 116.2(6) . . ?
O3 C13 C14 121.0(6) . . ?
C13 C14 C15 118.1(6) . . ?
O6 C15 O5 122.1(7) . . ?
O6 C15 C14 119.7(6) . . ?
O5 C15 C14 117.9(6) . . ?
C1K N1K C3K 121.4(10) . . ?
C1K N1K C2K 121.5(11) . . ?
C3K N1K C2K 117.1(9) . . ?
O1K C1K N1K 128.4(12) . . ?

loop_
_geom_bond_atom_site_label_1
_geom_bond_atom_site_label_2
_geom_bond_distance
_geom_bond_site_symmetry_2
_geom_bond_publ_flag
Cu1 O5 1.926(4) . ?
Cu1 O3 1.946(4) . ?
Cu1 N3 2.016(4) . ?
Cu1 N1 2.023(5) . ?
Cu1 O4 2.227(5) 3 ?
O1 N2 1.357(7) . ?
O2 N4 1.371(7) . ?
O3 C13 1.263(8) . ?
O4 C13 1.237(7) . ?
O4 Cu1 2.227(5) 3_455 ?
O5 C15 1.265(8) . ?
O6 C15 1.229(8) . ?
N1 C1 1.338(8) . ?
N1 C5 1.345(8) . ?
N2 C6 1.325(9) . ?
N3 C11 1.320(8) . ?
N3 C7 1.337(8) . ?
N4 C12 1.289(9) . ?
C1 C2 1.389(9) . ?
C2 C3 1.378(9) . ?
C3 C4 1.387(9) . ?
C3 C6 1.461(8) . ?
C4 C5 1.378(9) . ?
C7 C8 1.397(9) . ?
C8 C9 1.364(9) . ?
C9 C10 1.370(9) . ?
C9 C12 1.455(9) . ?
C10 C11 1.371(9) . ?
C13 C14 1.501(9) . ?
C14 C15 1.510(10) . ?
O1K C1K 1.196(13) . ?
N1K C1K 1.302(13) . ?
N1K C3K 1.428(13) . ?
N1K C2K 1.444(14) . ?

loop_
_geom_hbond_atom_site_label_D
_geom_hbond_atom_site_label_H
_geom_hbond_atom_site_label_A
_geom_hbond_distance_DH
_geom_hbond_distance_HA
_geom_hbond_distance_DA
_geom_hbond_angle_DHA
_geom_hbond_site_symmetry_A
O1 H1 O5 0.88(3) 2.47(11) 3.064(8) 125(10) 4_545
O1 H1 O6 0.88(3) 1.93(4) 2.799(9) 166(13) 4_545
O2 H2 O1K 0.82 1.86 2.660(10) 166.1 4_755
C1 H1A O3 0.93 2.33 3.119(8) 142.5 3
C4 H4 O6 0.93 2.49 3.361(8) 155.6 2_565
C5 H5 N4 0.93 2.62 3.508(9) 158.9 1_455
C7 H7 O1 0.93 2.66 3.575(9) 168.4 4_554
C7 H7 O5 0.93 2.39 2.911(8) 115.4 .
